data_1511900
loop_
_publ_author_name
'You, Wei'
'Li, Yan'
'Brown, M. Kevin'

_publ_section_title
;
 Stereoselective Synthesis of All-Carbon Tetrasubstituted Alkenes from In
 Situ Generated Ketenes and Organometallic Reagents
;
_journal_issue 7
_journal_name_full 'Organic Letters'
_journal_page_first 1610
_journal_paper_doi 10.1021/ol400392r
_journal_volume 15
_journal_year 2013
_chemical_formula_moiety 'C28 H25 O4 P'
_chemical_formula_sum 'C28 H25 O4 P'
_chemical_formula_weight 456.45
_chemical_name_systematic
; 
 ? 
;
_space_group_IT_number 2
_symmetry_cell_setting triclinic
_symmetry_space_group_name_Hall '-P 1'
_symmetry_space_group_name_H-M 'P -1'
_atom_sites_solution_hydrogens geom
_atom_sites_solution_primary direct
_atom_sites_solution_secondary difmap
_audit_creation_method SHELXL-97
_cell_angle_alpha 79.448(3)
_cell_angle_beta 83.650(2)
_cell_angle_gamma 87.656(2)
_cell_formula_units_Z 2
_cell_length_a 5.7391(3)
_cell_length_b 11.1115(6)
_cell_length_c 18.7773(10)
_cell_measurement_reflns_used 9971
_cell_measurement_temperature 150(2)
_cell_measurement_theta_max 30.03
_cell_measurement_theta_min 2.22
_cell_volume 1169.70(11)
_computing_cell_refinement 'APEX II v2010.11.3 (Bruker, 2012)'
_computing_data_collection 'APEX II v2010.11.3 (Bruker, 2012)'
_computing_data_reduction 'APEX II v2010.11.3 (Bruker, 2012)'
_computing_molecular_graphics 'SHELXTL (Bruker, 2012)'
_computing_publication_material 'SHELXTL (Bruker, 2012)'
_computing_structure_refinement 'SHELXL-97 (Sheldrick, 2012)'
_computing_structure_solution 'SIR-2004 (Burla et al., 2005)'
_diffrn_ambient_temperature 150(2)
_diffrn_detector 'CCD area detector'
_diffrn_detector_area_resol_mean 83.33
_diffrn_detector_type 'Bruker APEXII'
_diffrn_measured_fraction_theta_full 0.993
_diffrn_measured_fraction_theta_max 0.993
_diffrn_measurement_details '0.50 degree frames measured for 15 seconds each'
_diffrn_measurement_device 'APEX Kappa Duo'
_diffrn_measurement_device_type Kappa
_diffrn_measurement_method 'omega and phi scans'
_diffrn_radiation_monochromator graphite
_diffrn_radiation_source 'fine-focus sealed tube'
_diffrn_radiation_type MoK\a
_diffrn_radiation_wavelength 0.71073
_diffrn_reflns_av_R_equivalents 0.0212
_diffrn_reflns_av_sigmaI/netI 0.0253
_diffrn_reflns_limit_h_max 7
_diffrn_reflns_limit_h_min -8
_diffrn_reflns_limit_k_max 15
_diffrn_reflns_limit_k_min -14
_diffrn_reflns_limit_l_max 26
_diffrn_reflns_limit_l_min -26
_diffrn_reflns_number 25332
_diffrn_reflns_theta_full 30.09
_diffrn_reflns_theta_max 30.09
_diffrn_reflns_theta_min 1.11
_exptl_absorpt_coefficient_mu 0.150
_exptl_absorpt_correction_T_max 0.9852
_exptl_absorpt_correction_T_min 0.9564
_exptl_absorpt_correction_type multi-scan
_exptl_absorpt_process_details 'SADABS, R. Blessing; 1995'
_exptl_crystal_colour colorless
_exptl_crystal_density_diffrn 1.296
_exptl_crystal_density_method 'not measured'
_exptl_crystal_description needle
_exptl_crystal_F_000 480
_exptl_crystal_size_max 0.30
_exptl_crystal_size_mid 0.11
_exptl_crystal_size_min 0.10
_refine_diff_density_max 1.804
_refine_diff_density_min -0.502
_refine_diff_density_rms 0.066
_refine_ls_extinction_method none
_refine_ls_goodness_of_fit_ref 1.023
_refine_ls_hydrogen_treatment constr
_refine_ls_matrix_type full
_refine_ls_number_parameters 298
_refine_ls_number_reflns 6821
_refine_ls_number_restraints 0
_refine_ls_restrained_S_all 1.023
_refine_ls_R_factor_all 0.0667
_refine_ls_R_factor_gt 0.0549
_refine_ls_shift/su_max 0.000
_refine_ls_shift/su_mean 0.000
_refine_ls_structure_factor_coef Fsqd
_refine_ls_weighting_details 'calc w=1/[\s^2^(Fo^2^)+(0.0683P)^2^+1.1203P] where P=(Fo^2^+2Fc^2^)/3'
_refine_ls_weighting_scheme calc
_refine_ls_wR_factor_gt 0.1393
_refine_ls_wR_factor_ref 0.1485
_reflns_number_gt 5664
_reflns_number_total 6821
_reflns_threshold_expression >2sigma(I)
_cod_data_source_file ol400392r_si_002.cif
_cod_data_source_block 12053
_cod_original_sg_symbol_H-M P-1
_cod_database_code 1511900

loop_
_symmetry_equiv_pos_as_xyz
'x, y, z'
'-x, -y, -z'

loop_
_atom_site_label
_atom_site_type_symbol
_atom_site_fract_x
_atom_site_fract_y
_atom_site_fract_z
_atom_site_U_iso_or_equiv
_atom_site_adp_type
_atom_site_occupancy
_atom_site_symmetry_multiplicity
_atom_site_calc_flag
_atom_site_refinement_flags
P1 P 0.44846(7) 0.20242(4) 0.30016(2) 0.01706(10) Uani 1 1 d .
O1 O 0.4533(2) 0.30376(11) 0.22912(6) 0.0209(2) Uani 1 1 d .
O2 O 0.5406(2) 0.27553(11) 0.35529(6) 0.0211(2) Uani 1 1 d .
O3 O 0.6717(2) 0.12162(11) 0.28205(7) 0.0227(2) Uani 1 1 d .
O4 O 0.2295(2) 0.13795(11) 0.32335(7) 0.0245(3) Uani 1 1 d .
C1 C 0.2599(3) 0.39002(17) 0.21935(10) 0.0271(4) Uani 1 1 d .
C2 C 0.1461(3) 0.39255(17) 0.16152(10) 0.0273(4) Uani 1 1 d .
C3 C -0.0333(3) 0.49148(17) 0.14036(10) 0.0264(4) Uani 1 1 d .
H3A H -0.0848 0.5315 0.1826 0.032 Uiso 1 1 calc R
H3B H -0.1720 0.4546 0.1266 0.032 Uiso 1 1 calc R
C4 C 0.0676(6) 0.5871(3) 0.07665(15) 0.0618(8) Uani 1 1 d .
H4A H -0.0522 0.6504 0.0639 0.093 Uiso 1 1 calc R
H4B H 0.1163 0.5477 0.0346 0.093 Uiso 1 1 calc R
H4C H 0.2034 0.6245 0.0905 0.093 Uiso 1 1 calc R
C5 C 0.2162(3) 0.47060(17) 0.27477(10) 0.0269(4) Uani 1 1 d .
C6 C 0.0131(3) 0.46024(19) 0.32326(10) 0.0301(4) Uani 1 1 d .
H6A H -0.1076 0.4075 0.3180 0.036 Uiso 1 1 calc R
C7 C -0.0126(4) 0.5274(2) 0.37934(11) 0.0338(4) Uani 1 1 d .
H7A H -0.1498 0.5193 0.4130 0.041 Uiso 1 1 calc R
C8 C 0.1608(4) 0.6057(2) 0.38625(11) 0.0359(4) Uani 1 1 d .
H8A H 0.1440 0.6507 0.4250 0.043 Uiso 1 1 calc R
C9 C 0.3592(4) 0.6187(2) 0.33655(13) 0.0383(5) Uani 1 1 d .
H9A H 0.4769 0.6740 0.3407 0.046 Uiso 1 1 calc R
C10 C 0.3865(4) 0.55162(19) 0.28110(12) 0.0346(4) Uani 1 1 d .
H10A H 0.5228 0.5611 0.2471 0.042 Uiso 1 1 calc R
C11 C 0.1963(3) 0.29796(17) 0.11355(9) 0.0272(4) Uani 1 1 d .
C12 C 0.4055(4) 0.2919(2) 0.06787(10) 0.0329(4) Uani 1 1 d .
H12A H 0.5254 0.3488 0.0670 0.040 Uiso 1 1 calc R
C13 C 0.4390(3) 0.20295(19) 0.02365(10) 0.0313(4) Uani 1 1 d .
H13A H 0.5807 0.1998 -0.0074 0.038 Uiso 1 1 calc R
C14 C 0.2650(3) 0.11937(17) 0.02512(10) 0.0279(4) Uani 1 1 d .
H14A H 0.2860 0.0595 -0.0053 0.034 Uiso 1 1 calc R
C15 C 0.0605(3) 0.12372(17) 0.07123(10) 0.0283(4) Uani 1 1 d .
H15A H -0.0575 0.0654 0.0732 0.034 Uiso 1 1 calc R
C16 C 0.0266(4) 0.21266(17) 0.11461(10) 0.0298(4) Uani 1 1 d .
H16A H -0.1154 0.2150 0.1456 0.036 Uiso 1 1 calc R
C17 C 0.5472(3) 0.22157(14) 0.42948(8) 0.0187(3) Uani 1 1 d .
C18 C 0.7455(3) 0.15591(16) 0.45026(9) 0.0239(3) Uani 1 1 d .
H18A H 0.8742 0.1445 0.4155 0.029 Uiso 1 1 calc R
C19 C 0.7504(3) 0.10709(17) 0.52370(10) 0.0271(4) Uani 1 1 d .
H19A H 0.8842 0.0609 0.5395 0.033 Uiso 1 1 calc R
C20 C 0.5635(3) 0.12472(16) 0.57412(9) 0.0253(3) Uani 1 1 d .
H20A H 0.5691 0.0908 0.6242 0.030 Uiso 1 1 calc R
C21 C 0.3676(3) 0.19205(18) 0.55144(10) 0.0284(4) Uani 1 1 d .
H21A H 0.2395 0.2045 0.5861 0.034 Uiso 1 1 calc R
C22 C 0.3580(3) 0.24140(17) 0.47826(10) 0.0254(3) Uani 1 1 d .
H22A H 0.2246 0.2876 0.4623 0.030 Uiso 1 1 calc R
C23 C 0.6793(3) 0.01956(15) 0.24796(9) 0.0203(3) Uani 1 1 d .
C24 C 0.5124(3) -0.00005(17) 0.20367(10) 0.0252(3) Uani 1 1 d .
H24A H 0.3833 0.0553 0.1959 0.030 Uiso 1 1 calc R
C25 C 0.5387(4) -0.10301(18) 0.17077(11) 0.0310(4) Uani 1 1 d .
H25A H 0.4257 -0.1184 0.1404 0.037 Uiso 1 1 calc R
C26 C 0.7270(4) -0.18295(18) 0.18186(12) 0.0363(5) Uani 1 1 d .
H26A H 0.7434 -0.2527 0.1589 0.044 Uiso 1 1 calc R
C27 C 0.8928(4) -0.16152(18) 0.22651(12) 0.0356(4) Uani 1 1 d .
H27A H 1.0218 -0.2170 0.2342 0.043 Uiso 1 1 calc R
C28 C 0.8706(3) -0.05909(17) 0.26002(10) 0.0271(4) Uani 1 1 d .
H28A H 0.9836 -0.0435 0.2904 0.032 Uiso 1 1 calc R

loop_
_atom_site_aniso_label
_atom_site_aniso_U_11
_atom_site_aniso_U_22
_atom_site_aniso_U_33
_atom_site_aniso_U_23
_atom_site_aniso_U_13
_atom_site_aniso_U_12
P1 0.01545(18) 0.0184(2) 0.01810(19) -0.00551(14) -0.00218(13) 0.00129(13)
O1 0.0221(6) 0.0225(6) 0.0186(5) -0.0036(4) -0.0045(4) 0.0024(4)
O2 0.0257(6) 0.0212(6) 0.0170(5) -0.0044(4) -0.0031(4) -0.0021(4)
O3 0.0177(5) 0.0248(6) 0.0281(6) -0.0112(5) -0.0044(4) 0.0043(4)
O4 0.0181(5) 0.0251(6) 0.0312(6) -0.0087(5) 0.0004(5) -0.0017(4)
C1 0.0284(9) 0.0256(9) 0.0267(8) -0.0056(7) 0.0005(7) 0.0005(7)
C2 0.0275(9) 0.0262(9) 0.0271(8) -0.0029(7) -0.0014(7) 0.0017(7)
C3 0.0283(9) 0.0262(9) 0.0255(8) -0.0067(7) -0.0066(7) 0.0088(7)
C4 0.0752(19) 0.0441(14) 0.0491(14) 0.0186(11) 0.0117(13) 0.0277(13)
C5 0.0296(9) 0.0257(9) 0.0271(8) -0.0123(7) 0.0034(7) -0.0044(7)
C6 0.0279(9) 0.0349(10) 0.0290(9) -0.0129(8) 0.0057(7) -0.0077(7)
C7 0.0330(10) 0.0406(11) 0.0287(9) -0.0145(8) 0.0050(7) 0.0037(8)
C8 0.0421(11) 0.0379(11) 0.0336(10) -0.0208(9) -0.0088(8) 0.0084(9)
C9 0.0316(10) 0.0376(11) 0.0530(13) -0.0251(10) -0.0087(9) -0.0014(8)
C10 0.0282(9) 0.0318(10) 0.0465(12) -0.0200(9) 0.0080(8) -0.0059(7)
C11 0.0353(9) 0.0271(9) 0.0196(8) -0.0059(6) 0.0001(7) -0.0067(7)
C12 0.0334(10) 0.0412(11) 0.0263(9) -0.0110(8) 0.0008(7) -0.0138(8)
C13 0.0281(9) 0.0399(11) 0.0263(9) -0.0092(8) 0.0003(7) -0.0002(8)
C14 0.0349(10) 0.0259(9) 0.0257(8) -0.0106(7) -0.0068(7) 0.0046(7)
C15 0.0306(9) 0.0251(9) 0.0315(9) -0.0088(7) -0.0054(7) -0.0050(7)
C16 0.0335(9) 0.0268(9) 0.0285(9) -0.0080(7) 0.0068(7) -0.0081(7)
C17 0.0208(7) 0.0181(7) 0.0184(7) -0.0060(5) -0.0030(5) -0.0015(5)
C18 0.0216(8) 0.0279(9) 0.0230(8) -0.0083(6) -0.0013(6) 0.0041(6)
C19 0.0288(9) 0.0277(9) 0.0259(8) -0.0064(7) -0.0073(7) 0.0073(7)
C20 0.0332(9) 0.0240(8) 0.0191(7) -0.0043(6) -0.0029(6) -0.0020(7)
C21 0.0260(8) 0.0370(10) 0.0221(8) -0.0086(7) 0.0033(6) 0.0011(7)
C22 0.0208(8) 0.0312(9) 0.0245(8) -0.0079(7) -0.0018(6) 0.0054(6)
C23 0.0213(7) 0.0188(7) 0.0197(7) -0.0041(6) 0.0030(6) 0.0014(6)
C24 0.0262(8) 0.0257(8) 0.0252(8) -0.0089(7) -0.0021(6) 0.0017(6)
C25 0.0372(10) 0.0292(9) 0.0282(9) -0.0117(7) 0.0011(7) -0.0041(8)
C26 0.0491(12) 0.0213(9) 0.0372(10) -0.0107(8) 0.0096(9) 0.0012(8)
C27 0.0378(11) 0.0253(9) 0.0394(11) -0.0031(8) 0.0059(8) 0.0115(8)
C28 0.0243(8) 0.0264(9) 0.0279(8) -0.0021(7) 0.0014(6) 0.0066(6)

loop_
_atom_type_symbol
_atom_type_description
_atom_type_scat_dispersion_real
_atom_type_scat_dispersion_imag
_atom_type_scat_source
C C 0.0033 0.0016 'International Tables Vol C Tables 4.2.6.8 and 6.1.1.4'
H H 0.0000 0.0000 'International Tables Vol C Tables 4.2.6.8 and 6.1.1.4'
O O 0.0106 0.0060 'International Tables Vol C Tables 4.2.6.8 and 6.1.1.4'
P P 0.1023 0.0942 'International Tables Vol C Tables 4.2.6.8 and 6.1.1.4'

loop_
_geom_angle_atom_site_label_1
_geom_angle_atom_site_label_2
_geom_angle_atom_site_label_3
_geom_angle
O4 P1 O2 117.05(7)
O4 P1 O3 116.51(7)
O2 P1 O3 101.04(6)
O4 P1 O1 116.61(7)
O2 P1 O1 101.28(6)
O3 P1 O1 101.70(7)
C1 O1 P1 119.91(11)
C17 O2 P1 120.87(10)
C23 O3 P1 126.64(11)
C2 C1 O1 117.45(16)
C2 C1 C5 126.94(18)
O1 C1 C5 115.56(15)
C1 C2 C11 120.94(17)
C1 C2 C3 121.36(17)
C11 C2 C3 117.68(16)
C2 C3 C4 110.97(17)
C2 C3 H3A 109.4
C4 C3 H3A 109.4
C2 C3 H3B 109.4
C4 C3 H3B 109.4
H3A C3 H3B 108.0
C3 C4 H4A 109.5
C3 C4 H4B 109.5
H4A C4 H4B 109.5
C3 C4 H4C 109.5
H4A C4 H4C 109.5
H4B C4 H4C 109.5
C10 C5 C6 119.57(17)
C10 C5 C1 119.42(17)
C6 C5 C1 120.88(16)
C7 C6 C5 119.78(18)
C7 C6 H6A 120.1
C5 C6 H6A 120.1
C8 C7 C6 120.18(18)
C8 C7 H7A 119.9
C6 C7 H7A 119.9
C7 C8 C9 119.87(18)
C7 C8 H8A 120.1
C9 C8 H8A 120.1
C10 C9 C8 120.22(19)
C10 C9 H9A 119.9
C8 C9 H9A 119.9
C9 C10 C5 120.33(19)
C9 C10 H10A 119.8
C5 C10 H10A 119.8
C16 C11 C12 118.39(17)
C16 C11 C2 118.07(17)
C12 C11 C2 123.53(17)
C13 C12 C11 120.57(18)
C13 C12 H12A 119.7
C11 C12 H12A 119.7
C14 C13 C12 119.88(17)
C14 C13 H13A 120.1
C12 C13 H13A 120.1
C15 C14 C13 119.60(17)
C15 C14 H14A 120.2
C13 C14 H14A 120.2
C14 C15 C16 120.46(17)
C14 C15 H15A 119.8
C16 C15 H15A 119.8
C11 C16 C15 121.08(18)
C11 C16 H16A 119.5
C15 C16 H16A 119.5
C22 C17 C18 122.94(15)
C22 C17 O2 118.17(14)
C18 C17 O2 118.84(14)
C17 C18 C19 117.69(16)
C17 C18 H18A 121.2
C19 C18 H18A 121.2
C20 C19 C18 120.95(16)
C20 C19 H19A 119.5
C18 C19 H19A 119.5
C19 C20 C21 119.85(16)
C19 C20 H20A 120.1
C21 C20 H20A 120.1
C20 C21 C22 120.32(16)
C20 C21 H21A 119.8
C22 C21 H21A 119.8
C17 C22 C21 118.25(16)
C17 C22 H22A 120.9
C21 C22 H22A 120.9
C24 C23 C28 122.30(16)
C24 C23 O3 122.64(15)
C28 C23 O3 115.04(15)
C23 C24 C25 118.27(17)
C23 C24 H24A 120.9
C25 C24 H24A 120.9
C26 C25 C24 120.71(19)
C26 C25 H25A 119.6
C24 C25 H25A 119.6
C25 C26 C27 120.10(18)
C25 C26 H26A 120.0
C27 C26 H26A 120.0
C26 C27 C28 120.30(18)
C26 C27 H27A 119.9
C28 C27 H27A 119.9
C23 C28 C27 118.31(18)
C23 C28 H28A 120.8
C27 C28 H28A 120.8

loop_
_geom_bond_atom_site_label_1
_geom_bond_atom_site_label_2
_geom_bond_distance
P1 O4 1.4561(13)
P1 O2 1.5733(12)
P1 O3 1.5762(12)
P1 O1 1.5786(12)
O1 C1 1.441(2)
O2 C17 1.4162(19)
O3 C23 1.3977(19)
C1 C2 1.323(3)
C1 C5 1.487(2)
C2 C11 1.504(3)
C2 C3 1.505(2)
C3 C4 1.525(3)
C3 H3A 0.9900
C3 H3B 0.9900
C4 H4A 0.9800
C4 H4B 0.9800
C4 H4C 0.9800
C5 C10 1.384(3)
C5 C6 1.393(2)
C6 C7 1.390(3)
C6 H6A 0.9500
C7 C8 1.381(3)
C7 H7A 0.9500
C8 C9 1.385(3)
C8 H8A 0.9500
C9 C10 1.380(3)
C9 H9A 0.9500
C10 H10A 0.9500
C11 C16 1.382(3)
C11 C12 1.403(3)
C12 C13 1.397(3)
C12 H12A 0.9500
C13 C14 1.386(3)
C13 H13A 0.9500
C14 C15 1.384(3)
C14 H14A 0.9500
C15 C16 1.386(3)
C15 H15A 0.9500
C16 H16A 0.9500
C17 C22 1.379(2)
C17 C18 1.381(2)
C18 C19 1.389(2)
C18 H18A 0.9500
C19 C20 1.383(3)
C19 H19A 0.9500
C20 C21 1.387(3)
C20 H20A 0.9500
C21 C22 1.389(2)
C21 H21A 0.9500
C22 H22A 0.9500
C23 C24 1.384(2)
C23 C28 1.387(2)
C24 C25 1.392(2)
C24 H24A 0.9500
C25 C26 1.380(3)
C25 H25A 0.9500
C26 C27 1.391(3)
C26 H26A 0.9500
C27 C28 1.393(3)
C27 H27A 0.9500
C28 H28A 0.9500

loop_
_geom_torsion_atom_site_label_1
_geom_torsion_atom_site_label_2
_geom_torsion_atom_site_label_3
_geom_torsion_atom_site_label_4
_geom_torsion
O4 P1 O1 C1 44.89(14)
O2 P1 O1 C1 -83.33(13)
O3 P1 O1 C1 172.73(12)
O4 P1 O2 C17 46.91(14)
O3 P1 O2 C17 -80.70(12)
O1 P1 O2 C17 174.84(11)
O4 P1 O3 C23 37.33(16)
O2 P1 O3 C23 165.29(13)
O1 P1 O3 C23 -90.58(14)
P1 O1 C1 C2 -120.43(16)
P1 O1 C1 C5 61.85(18)
O1 C1 C2 C11 7.9(3)
C5 C1 C2 C11 -174.70(17)
O1 C1 C2 C3 -170.61(16)
C5 C1 C2 C3 6.8(3)
C1 C2 C3 C4 102.4(2)
C11 C2 C3 C4 -76.1(2)
C2 C1 C5 C10 -114.5(2)
O1 C1 C5 C10 63.0(2)
C2 C1 C5 C6 69.5(3)
O1 C1 C5 C6 -113.0(2)
C10 C5 C6 C7 -2.7(3)
C1 C5 C6 C7 173.26(19)
C5 C6 C7 C8 1.1(3)
C6 C7 C8 C9 0.9(3)
C7 C8 C9 C10 -1.4(3)
C8 C9 C10 C5 -0.2(4)
C6 C5 C10 C9 2.2(3)
C1 C5 C10 C9 -173.8(2)
C1 C2 C11 C16 110.0(2)
C3 C2 C11 C16 -71.5(2)
C1 C2 C11 C12 -70.1(3)
C3 C2 C11 C12 108.5(2)
C16 C11 C12 C13 1.1(3)
C2 C11 C12 C13 -178.80(18)
C11 C12 C13 C14 -0.4(3)
C12 C13 C14 C15 -0.9(3)
C13 C14 C15 C16 1.5(3)
C12 C11 C16 C15 -0.6(3)
C2 C11 C16 C15 179.36(18)
C14 C15 C16 C11 -0.7(3)
P1 O2 C17 C22 -93.62(16)
P1 O2 C17 C18 88.96(17)
C22 C17 C18 C19 0.8(3)
O2 C17 C18 C19 178.07(15)
C17 C18 C19 C20 -0.5(3)
C18 C19 C20 C21 0.0(3)
C19 C20 C21 C22 0.3(3)
C18 C17 C22 C21 -0.5(3)
O2 C17 C22 C21 -177.82(15)
C20 C21 C22 C17 0.0(3)
P1 O3 C23 C24 22.8(2)
P1 O3 C23 C28 -158.96(13)
C28 C23 C24 C25 0.4(3)
O3 C23 C24 C25 178.47(16)
C23 C24 C25 C26 -0.3(3)
C24 C25 C26 C27 0.3(3)
C25 C26 C27 C28 -0.3(3)
C24 C23 C28 C27 -0.4(3)
O3 C23 C28 C27 -178.65(16)
C26 C27 C28 C23 0.4(3)
